data_7127995
loop_
_publ_author_name
'Reichl, Stephan'
'Gr\"unbauer, Rebecca'
'Bal\'azs, G\'abor'
'Scheer, Manfred'

_publ_section_title
;
 Reactivity of P<sub>4</sub> butterfly complexes towards NHCs - generation
 of a metal-bridged P<sub>2</sub> dumbbell complex.
;
_journal_issue 27
_journal_name_full 'Chemical communications (Cambridge, England)'
_journal_page_first 3383
_journal_page_last 3386
_journal_paper_doi 10.1039/d1cc00615k
_journal_volume 57
_journal_year 2021
_chemical_formula_moiety 'C34 H58 Fe2 P3, C14 H24 N4 P'
_chemical_formula_sum 'C48 H82 Fe2 N4 P4'
_chemical_formula_weight 950.75
_space_group_crystal_system monoclinic
_space_group_IT_number 14
_space_group_name_Hall '-P 2yn'
_space_group_name_H-M_alt 'P 1 21/n 1'
_atom_sites_solution_hydrogens geom
_audit_creation_date 2020-04-08
_audit_creation_method
;
Olex2 1.3-alpha
(compiled 2020.04.02 svn.r1fbe7b6f for OlexSys, GUI svn.r6076)
;
_audit_update_record
;
2021-02-02 deposited with the CCDC.	2021-03-01 downloaded from the CCDC.
;
_cell_angle_alpha 90
_cell_angle_beta 99.5490(10)
_cell_angle_gamma 90
_cell_formula_units_Z 4
_cell_length_a 13.7995(2)
_cell_length_b 22.0551(3)
_cell_length_c 16.5807(2)
_cell_measurement_reflns_used 11563
_cell_measurement_temperature 123.01(10)
_cell_measurement_theta_max 74.0320
_cell_measurement_theta_min 3.3740
_cell_volume 4976.40(12)
_computing_cell_refinement 'CrysAlisPro 1.171.41.48a (Rigaku OD, 2019)'
_computing_data_collection 'CrysAlisPro 1.171.41.48a (Rigaku OD, 2019)'
_computing_data_reduction 'CrysAlisPro 1.171.41.48a (Rigaku OD, 2019)'
_computing_molecular_graphics 'Olex2 1.3-alpha (Dolomanov et al., 2009)'
_computing_publication_material 'Olex2 1.3-alpha (Dolomanov et al., 2009)'
_computing_structure_refinement 'SHELXL 2018/3 (Sheldrick, 2015)'
_computing_structure_solution 'SHELXT 2018/2 (Sheldrick, 2018)'
_diffrn_ambient_temperature 123.15
_diffrn_detector_area_resol_mean 4.2047
_diffrn_detector_type TitanS2
_diffrn_measured_fraction_theta_full 0.996
_diffrn_measured_fraction_theta_max 0.968
_diffrn_measurement_details
;
List of Runs (angles in degrees, time in seconds):

  # Type    Start    End  Width  t~exp~   \w     \q     \k     \f   Frames
#--------------------------------------------------------------------------
  1  \w    -19.00  25.00   0.50    1.00    --  -44.92  37.00  90.00   88
  2  \w      2.00  29.00   0.50    1.00    --  -44.92  19.00-150.00   54
  3  \w     -1.00  28.00   0.50    1.00    --  -44.92  19.00-120.00   58
  4  \w     -5.00  31.00   0.50    1.00    --  -44.92  19.00 120.00   72
  5  \w     30.00  96.00   0.50    1.00    --   44.92-125.00 -30.00  132
  6  \w     40.00  93.00   0.50    5.00    --  104.50 -61.00 -60.00  106
  7  \w     23.00 106.00   0.50    5.00    --  104.50 -94.00-180.00  166
  8  \w     33.00  63.00   0.50    5.00    --  104.50-125.00  90.00   60
  9  \w     68.00 178.00   0.50    5.00    --  104.50  15.00 150.00  220
 10  \w     72.00 112.00   0.50    5.00    --  104.50-125.00  90.00   80
 11  \w     36.00  62.00   0.50    5.00    --  104.50 -45.00  30.00   52
 12  \w     45.00  70.00   0.50    5.00    --  104.50 -45.00 -60.00   50
 13  \w     35.00  90.00   0.50    5.00    --  104.50 -61.00-150.00  110
;
_diffrn_measurement_device 'four-circle diffractometer'
_diffrn_measurement_device_type 'GV50, TitanS2'
_diffrn_measurement_method '\w scans'
_diffrn_radiation_type CuK\a
_diffrn_radiation_wavelength 1.54184
_diffrn_reflns_av_R_equivalents 0.0395
_diffrn_reflns_av_unetI/netI 0.0442
_diffrn_reflns_Laue_measured_fraction_full 0.996
_diffrn_reflns_Laue_measured_fraction_max 0.968
_diffrn_reflns_limit_h_max 16
_diffrn_reflns_limit_h_min -16
_diffrn_reflns_limit_k_max 27
_diffrn_reflns_limit_k_min -25
_diffrn_reflns_limit_l_max 11
_diffrn_reflns_limit_l_min -20
_diffrn_reflns_number 20961
_diffrn_reflns_point_group_measured_fraction_full 0.996
_diffrn_reflns_point_group_measured_fraction_max 0.968
_diffrn_reflns_theta_full 67.684
_diffrn_reflns_theta_max 74.005
_diffrn_reflns_theta_min 3.365
_exptl_absorpt_coefficient_mu 6.156
_exptl_absorpt_correction_T_max 0.769
_exptl_absorpt_correction_T_min 0.044
_exptl_absorpt_correction_type gaussian
_exptl_absorpt_process_details
;
CrysAlisPro 1.171.41.48a (Rigaku Oxford Diffraction, 2019)
Numerical absorption correction based on gaussian integration over
			a multifaceted crystal model
Empirical absorption correction using spherical harmonics,
 implemented in SCALE3 ABSPACK scaling algorithm.
;
_exptl_crystal_colour 'dark pink'
_exptl_crystal_colour_modifier dark
_exptl_crystal_colour_primary pink
_exptl_crystal_density_diffrn 1.269
_exptl_crystal_description block
_exptl_crystal_F_000 2040
_exptl_crystal_size_max 0.42
_exptl_crystal_size_mid 0.16
_exptl_crystal_size_min 0.05
_refine_diff_density_max 0.713
_refine_diff_density_min -1.177
_refine_diff_density_rms 0.125
_refine_ls_extinction_method none
_refine_ls_goodness_of_fit_ref 1.063
_refine_ls_hydrogen_treatment constr
_refine_ls_matrix_type full
_refine_ls_number_parameters 579
_refine_ls_number_reflns 9772
_refine_ls_number_restraints 57
_refine_ls_restrained_S_all 1.063
_refine_ls_R_factor_all 0.0520
_refine_ls_R_factor_gt 0.0488
_refine_ls_shift/su_max 0.001
_refine_ls_shift/su_mean 0.000
_refine_ls_structure_factor_coef Fsqd
_refine_ls_weighting_details 'w=1/[\s^2^(Fo^2^)+(0.0852P)^2^] where P=(Fo^2^+2Fc^2^)/3'
_refine_ls_weighting_scheme calc
_refine_ls_wR_factor_gt 0.1203
_refine_ls_wR_factor_ref 0.1239
_reflns_Friedel_coverage 0.000
_reflns_number_gt 9039
_reflns_number_total 9772
_reflns_threshold_expression 'I > 2\s(I)'
_cod_data_source_file d1cc00615k2.cif
_cod_data_source_block abs_det_gaus
_cod_depositor_comments 'Adding full bibliography for 7127994--7127996.cif.'
_cod_database_code 7127995
_shelx_shelxl_version_number 2018/3
_shelx_space_group_comment
;
The symmetry employed for this shelxl refinement is uniquely defined
by the following loop, which should always be used as a source of
symmetry information in preference to the above space-group names.
They are only intended as comments.
;
_shelx_estimated_absorpt_t_max 0.748
_shelx_estimated_absorpt_t_min 0.182
_olex2_refinement_description
;
1. Fixed Uiso
 At 1.2 times of:
  All C(H) groups
 At 1.5 times of:
  All C(H,H,H) groups
2. Restrained distances
 C14-C16A \\sim C14-C16B
 with sigma of 0.02
 C14-C17A \\sim C14-C17B
 with sigma of 0.02
 C14-C15A \\sim C14-C15B
 with sigma of 0.02
3. Uiso/Uaniso restraints and constraints
C16B \\sim C16A \\sim C17B \\sim C14 \\sim C17A \\sim C15B \\sim C15A: within
1.7A with sigma of 0.01 and sigma for terminal atoms of 0.01 within 1.7A
4. Others
 Fixed Sof: C16A(0.77) H16A(0.77) H16B(0.77) H16C(0.77) C17A(0.77) H17A(0.77)
 H17B(0.77) H17C(0.77) C15A(0.77) H15A(0.77) H15B(0.77) H15C(0.77) C17B(0.23)
 H17D(0.23) H17E(0.23) H17F(0.23) C15B(0.23) H15D(0.23) H15E(0.23) H15F(0.23)
 C16B(0.23) H16D(0.23) H16E(0.23) H16F(0.23)
5.a Aromatic/amide H refined with riding coordinates:
 C20(H20), C3(H3), C5(H5), C22(H22)
5.b Idealised Me refined as rotating group:
 C26(H26A,H26B,H26C), C29(H29A,H29B,H29C), C30(H30A,H30B,H30C), C34(H34A,H34B,
 H34C), C45(H45A,H45B,H45C), C7(H7A,H7B,H7C), C25(H25A,H25B,H25C), C12(H12A,
 H12B,H12C), C13(H13A,H13B,H13C), C8(H8A,H8B,H8C), C41(H41A,H41B,H41C),
 C48(H48A,H48B,H48C), C33(H33A,H33B,H33C), C24(H24A,H24B,H24C), C39(H39A,H39B,
 H39C), C38(H38A,H38B,H38C), C11(H11A,H11B,H11C), C40(H40A,H40B,H40C), C28(H28A,
 H28B,H28C), C47(H47A,H47B,H47C), C32(H32A,H32B,H32C), C9(H9A,H9B,H9C),
 C46(H46A,H46B,H46C), C16A(H16A,H16B,H16C), C17A(H17A,H17B,H17C), C15A(H15A,
 H15B,H15C), C17B(H17D,H17E,H17F), C15B(H15D,H15E,H15F), C16B(H16D,H16E,H16F)
;
_olex2_submission_special_instructions 'No special instructions were received'
_oxdiff_exptl_absorpt_empirical_details
;
Empirical correction (ABSPACK) includes:
- Absorption correction using spherical harmonics
- Frame scaling
;

loop_
_space_group_symop_operation_xyz
'x, y, z'
'-x+1/2, y+1/2, -z+1/2'
'-x, -y, -z'
'x-1/2, -y-1/2, z-1/2'

loop_
_atom_site_label
_atom_site_type_symbol
_atom_site_fract_x
_atom_site_fract_y
_atom_site_fract_z
_atom_site_U_iso_or_equiv
_atom_site_adp_type
_atom_site_occupancy
_atom_site_site_symmetry_order
_atom_site_calc_flag
_atom_site_refinement_flags_posn
_atom_site_refinement_flags_adp
_atom_site_refinement_flags_occupancy
_atom_site_disorder_assembly
_atom_site_disorder_group
Fe1 Fe 0.68464(2) 0.17544(2) 0.53369(2) 0.01473(9) Uani 1 1 d . . . . .
Fe2 Fe 0.83913(2) 0.26064(2) 0.56396(2) 0.01489(9) Uani 1 1 d . . . . .
P1 P 0.82751(4) 0.16901(2) 0.61416(3) 0.02112(13) Uani 1 1 d . . . . .
P3 P 0.67934(4) 0.27472(2) 0.53912(4) 0.02226(13) Uani 1 1 d . . . . .
P2 P 0.73030(5) 0.23310(3) 0.65853(3) 0.02605(14) Uani 1 1 d . . . . .
P4 P 0.34585(4) 0.47162(3) 0.64111(3) 0.02684(14) Uani 1 1 d . . . . .
N3 N 0.26457(13) 0.40064(9) 0.50875(10) 0.0216(4) Uani 1 1 d . . . . .
N4 N 0.41999(14) 0.41220(9) 0.50958(11) 0.0238(4) Uani 1 1 d . . . . .
N1 N 0.49138(13) 0.47721(9) 0.77580(10) 0.0215(4) Uani 1 1 d . . . . .
N2 N 0.48755(13) 0.38680(8) 0.72654(10) 0.0213(4) Uani 1 1 d . . . . .
C19 C 0.89422(14) 0.32419(9) 0.48849(12) 0.0173(4) Uani 1 1 d . . . . .
C20 C 0.95433(15) 0.27087(9) 0.49669(12) 0.0179(4) Uani 1 1 d . . . . .
H20 H 0.964334 0.245459 0.452550 0.021 Uiso 1 1 calc R U . . .
C3 C 0.67434(15) 0.08167(9) 0.51347(12) 0.0178(4) Uani 1 1 d . . . . .
H3 H 0.721208 0.052106 0.535976 0.021 Uiso 1 1 calc R U . . .
C5 C 0.59145(15) 0.15036(10) 0.42684(12) 0.0198(4) Uani 1 1 d . . . . .
H5 H 0.573211 0.176392 0.381194 0.024 Uiso 1 1 calc R U . . .
C1 C 0.53811(15) 0.14452(10) 0.49394(12) 0.0193(4) Uani 1 1 d . . . . .
C22 C 0.96061(15) 0.30774(10) 0.62470(12) 0.0190(4) Uani 1 1 d . . . . .
H22 H 0.975613 0.311804 0.682471 0.023 Uiso 1 1 calc R U . . .
C27 C 0.85453(15) 0.35064(10) 0.40313(12) 0.0208(4) Uani 1 1 d . . . . .
C21 C 0.99693(15) 0.26111(9) 0.57959(13) 0.0184(4) Uani 1 1 d . . . . .
C42 C 0.34746(15) 0.42409(10) 0.55296(12) 0.0207(4) Uani 1 1 d . . . . .
C4 C 0.67479(15) 0.11205(9) 0.43813(12) 0.0184(4) Uani 1 1 d . . . . .
C2 C 0.59353(15) 0.10163(9) 0.55103(12) 0.0183(4) Uani 1 1 d . . . . .
C36 C 0.56070(15) 0.44338(11) 0.82796(12) 0.0228(4) Uani 1 1 d . . . . .
C26 C 0.95049(16) 0.45282(10) 0.61727(14) 0.0249(4) Uani 1 1 d . . . . .
H26A H 1.008152 0.435032 0.651560 0.037 Uiso 1 1 calc R U . . .
H26B H 0.931618 0.490106 0.642839 0.037 Uiso 1 1 calc R U . . .
H26C H 0.966305 0.462257 0.563171 0.037 Uiso 1 1 calc R U . . .
C43 C 0.28526(18) 0.37447(11) 0.43719(13) 0.0268(5) Uani 1 1 d . . . . .
C35 C 0.44610(16) 0.44207(10) 0.71348(12) 0.0216(4) Uani 1 1 d . . . . .
C29 C 0.74202(16) 0.35684(11) 0.38410(14) 0.0261(4) Uani 1 1 d . . . . .
H29A H 0.723326 0.378658 0.332366 0.039 Uiso 1 1 calc R U . . .
H29B H 0.718978 0.379382 0.428213 0.039 Uiso 1 1 calc R U . . .
H29C H 0.712069 0.316432 0.379591 0.039 Uiso 1 1 calc R U . . .
C44 C 0.38248(19) 0.38131(11) 0.43808(13) 0.0284(5) Uani 1 1 d . . . . .
C31 C 1.07727(15) 0.21635(10) 0.61181(13) 0.0239(4) Uani 1 1 d . . . . .
C30 C 0.88344(19) 0.30945(12) 0.33610(13) 0.0281(5) Uani 1 1 d . . . . .
H30A H 0.856415 0.268778 0.340964 0.042 Uiso 1 1 calc R U . . .
H30B H 0.955217 0.307050 0.342422 0.042 Uiso 1 1 calc R U . . .
H30C H 0.857107 0.326298 0.282226 0.042 Uiso 1 1 calc R U . . .
C14 C 0.74312(16) 0.10000(10) 0.37709(12) 0.0215(4) Uani 1 1 d D U . . .
C34 C 1.07657(17) 0.20107(11) 0.70197(14) 0.0288(5) Uani 1 1 d . . . . .
H34A H 1.087600 0.238124 0.734843 0.043 Uiso 1 1 calc R U . . .
H34B H 1.128832 0.171794 0.720890 0.043 Uiso 1 1 calc R U . . .
H34C H 1.012838 0.183544 0.707787 0.043 Uiso 1 1 calc R U . . .
C6 C 0.43606(15) 0.17401(10) 0.48942(14) 0.0240(4) Uani 1 1 d . . . . .
C37 C 0.55972(16) 0.38712(11) 0.79634(12) 0.0234(4) Uani 1 1 d . . . . .
C45 C 0.16664(17) 0.40486(12) 0.53103(15) 0.0292(5) Uani 1 1 d . . . . .
H45A H 0.172646 0.410121 0.590342 0.044 Uiso 1 1 calc R U . . .
H45B H 0.129880 0.367633 0.514511 0.044 Uiso 1 1 calc R U . . .
H45C H 0.131744 0.439659 0.503177 0.044 Uiso 1 1 calc R U . . .
C10 C 0.57602(16) 0.07239(10) 0.63138(13) 0.0233(4) Uani 1 1 d . . . . .
C23 C 0.86454(15) 0.40730(9) 0.60818(12) 0.0205(4) Uani 1 1 d . . . . .
C18 C 0.89738(14) 0.34863(9) 0.57128(12) 0.0176(4) Uani 1 1 d . . . . .
C7 C 0.40361(18) 0.20224(13) 0.40430(15) 0.0330(5) Uani 1 1 d . . . . .
H7A H 0.452060 0.232506 0.393917 0.050 Uiso 1 1 calc R U . . .
H7B H 0.339451 0.221771 0.402246 0.050 Uiso 1 1 calc R U . . .
H7C H 0.398652 0.170424 0.362563 0.050 Uiso 1 1 calc R U . . .
C25 C 0.77263(17) 0.43694(11) 0.56020(15) 0.0287(5) Uani 1 1 d . . . . .
H25A H 0.785820 0.449733 0.506461 0.043 Uiso 1 1 calc R U . . .
H25B H 0.754771 0.472362 0.590267 0.043 Uiso 1 1 calc R U . . .
H25C H 0.718356 0.407739 0.553090 0.043 Uiso 1 1 calc R U . . .
C12 C 0.67376(18) 0.05321(11) 0.68346(13) 0.0283(5) Uani 1 1 d . . . . .
H12A H 0.661404 0.036994 0.735842 0.042 Uiso 1 1 calc R U . . .
H12B H 0.717369 0.088447 0.693352 0.042 Uiso 1 1 calc R U . . .
H12C H 0.704880 0.021937 0.654430 0.042 Uiso 1 1 calc R U . . .
C13 C 0.5152(2) 0.01418(12) 0.61217(15) 0.0318(5) Uani 1 1 d . . . . .
H13A H 0.548698 -0.012923 0.578884 0.048 Uiso 1 1 calc R U . . .
H13B H 0.450087 0.024556 0.582006 0.048 Uiso 1 1 calc R U . . .
H13C H 0.508005 -0.006187 0.663377 0.048 Uiso 1 1 calc R U . . .
C8 C 0.43449(17) 0.22580(12) 0.55078(16) 0.0296(5) Uani 1 1 d . . . . .
H8A H 0.456232 0.210585 0.606368 0.044 Uiso 1 1 calc R U . . .
H8B H 0.367517 0.241755 0.546210 0.044 Uiso 1 1 calc R U . . .
H8C H 0.478714 0.258193 0.539008 0.044 Uiso 1 1 calc R U . . .
C41 C 0.4567(2) 0.33127(10) 0.68143(14) 0.0292(5) Uani 1 1 d . . . . .
H41A H 0.391625 0.337340 0.648456 0.044 Uiso 1 1 calc R U . . .
H41B H 0.453739 0.297985 0.720091 0.044 Uiso 1 1 calc R U . . .
H41C H 0.504061 0.321254 0.645479 0.044 Uiso 1 1 calc R U . . .
C48 C 0.52325(16) 0.42774(12) 0.53455(16) 0.0311(5) Uani 1 1 d . . . . .
H48A H 0.529320 0.459198 0.576830 0.047 Uiso 1 1 calc R U . . .
H48B H 0.550025 0.442864 0.487196 0.047 Uiso 1 1 calc R U . . .
H48C H 0.559841 0.391616 0.556404 0.047 Uiso 1 1 calc R U . . .
C33 C 1.06963(18) 0.15792(11) 0.56160(15) 0.0301(5) Uani 1 1 d . . . . .
H33A H 1.008354 0.136938 0.566754 0.045 Uiso 1 1 calc R U . . .
H33B H 1.125630 0.131620 0.581839 0.045 Uiso 1 1 calc R U . . .
H33C H 1.069988 0.167749 0.504009 0.045 Uiso 1 1 calc R U . . .
C24 C 0.8414(2) 0.39451(11) 0.69476(15) 0.0325(5) Uani 1 1 d . . . . .
H24A H 0.793306 0.361591 0.691948 0.049 Uiso 1 1 calc R U . . .
H24B H 0.814473 0.431164 0.716074 0.049 Uiso 1 1 calc R U . . .
H24C H 0.901910 0.382691 0.731088 0.049 Uiso 1 1 calc R U . . .
C39 C 0.61430(18) 0.46949(13) 0.90551(14) 0.0333(5) Uani 1 1 d . . . . .
H39A H 0.569284 0.473348 0.945141 0.050 Uiso 1 1 calc R U . . .
H39B H 0.639953 0.509578 0.894655 0.050 Uiso 1 1 calc R U . . .
H39C H 0.668939 0.442748 0.927765 0.050 Uiso 1 1 calc R U . . .
C38 C 0.46634(19) 0.54024(10) 0.78946(14) 0.0295(5) Uani 1 1 d . . . . .
H38A H 0.426318 0.542202 0.833008 0.044 Uiso 1 1 calc R U . . .
H38B H 0.429145 0.557129 0.738973 0.044 Uiso 1 1 calc R U . . .
H38C H 0.526729 0.563730 0.805589 0.044 Uiso 1 1 calc R U . . .
C11 C 0.52575(18) 0.11388(12) 0.68617(14) 0.0292(5) Uani 1 1 d . . . . .
H11A H 0.519908 0.092583 0.737013 0.044 Uiso 1 1 calc R U . . .
H11B H 0.460150 0.124869 0.657588 0.044 Uiso 1 1 calc R U . . .
H11C H 0.565068 0.150700 0.698912 0.044 Uiso 1 1 calc R U . . .
C40 C 0.6179(2) 0.33213(13) 0.82512(15) 0.0334(5) Uani 1 1 d . . . . .
H40A H 0.669830 0.343037 0.870578 0.050 Uiso 1 1 calc R U . . .
H40B H 0.647533 0.315427 0.780138 0.050 Uiso 1 1 calc R U . . .
H40C H 0.574622 0.301737 0.843578 0.050 Uiso 1 1 calc R U . . .
C28 C 0.90350(17) 0.41215(11) 0.39296(14) 0.0269(5) Uani 1 1 d . . . . .
H28A H 0.882601 0.427021 0.337089 0.040 Uiso 1 1 calc R U . . .
H28B H 0.975083 0.407323 0.403410 0.040 Uiso 1 1 calc R U . . .
H28C H 0.884023 0.441310 0.431906 0.040 Uiso 1 1 calc R U . . .
C47 C 0.4467(3) 0.36394(14) 0.37765(17) 0.0446(7) Uani 1 1 d . . . . .
H47A H 0.500829 0.338517 0.404559 0.067 Uiso 1 1 calc R U . . .
H47B H 0.473464 0.400604 0.356163 0.067 Uiso 1 1 calc R U . . .
H47C H 0.408040 0.341310 0.332568 0.067 Uiso 1 1 calc R U . . .
C32 C 1.17622(17) 0.24690(13) 0.60562(19) 0.0364(6) Uani 1 1 d . . . . .
H32A H 1.178420 0.256936 0.548378 0.055 Uiso 1 1 calc R U . . .
H32B H 1.230119 0.219113 0.626115 0.055 Uiso 1 1 calc R U . . .
H32C H 1.183036 0.284079 0.638446 0.055 Uiso 1 1 calc R U . . .
C9 C 0.35766(16) 0.12645(12) 0.49983(16) 0.0317(5) Uani 1 1 d . . . . .
H9A H 0.355620 0.095379 0.457338 0.048 Uiso 1 1 calc R U . . .
H9B H 0.293301 0.146158 0.494967 0.048 Uiso 1 1 calc R U . . .
H9C H 0.374081 0.107504 0.553834 0.048 Uiso 1 1 calc R U . . .
C46 C 0.2077(2) 0.34517(14) 0.37665(16) 0.0416(6) Uani 1 1 d . . . . .
H46A H 0.157423 0.375204 0.355662 0.062 Uiso 1 1 calc R U . . .
H46B H 0.177393 0.312095 0.403143 0.062 Uiso 1 1 calc R U . . .
H46C H 0.237066 0.328914 0.331278 0.062 Uiso 1 1 calc R U . . .
C16A C 0.8507(2) 0.10374(17) 0.41723(18) 0.0275(6) Uani 0.77 1 d D U P A 1
H16A H 0.865519 0.144928 0.437820 0.041 Uiso 0.77 1 calc R U P A 1
H16B H 0.892744 0.093765 0.376887 0.041 Uiso 0.77 1 calc R U P A 1
H16C H 0.863096 0.074916 0.462766 0.041 Uiso 0.77 1 calc R U P A 1
C17A C 0.7251(3) 0.14574(16) 0.30682(19) 0.0298(6) Uani 0.77 1 d D U P A 1
H17A H 0.658598 0.140326 0.276226 0.045 Uiso 0.77 1 calc R U P A 1
H17B H 0.773147 0.139204 0.270252 0.045 Uiso 0.77 1 calc R U P A 1
H17C H 0.732190 0.186998 0.328972 0.045 Uiso 0.77 1 calc R U P A 1
C15A C 0.7220(3) 0.03585(16) 0.3416(2) 0.0319(7) Uani 0.77 1 d D U P A 1
H15A H 0.736708 0.005833 0.385478 0.048 Uiso 0.77 1 calc R U P A 1
H15B H 0.763168 0.028141 0.299892 0.048 Uiso 0.77 1 calc R U P A 1
H15C H 0.652545 0.032796 0.316779 0.048 Uiso 0.77 1 calc R U P A 1
C17B C 0.7786(10) 0.1594(5) 0.3460(8) 0.040(2) Uani 0.23 1 d D U P A 2
H17D H 0.722070 0.182840 0.319037 0.060 Uiso 0.23 1 calc R U P A 2
H17E H 0.822804 0.150971 0.306805 0.060 Uiso 0.23 1 calc R U P A 2
H17F H 0.813819 0.182654 0.392081 0.060 Uiso 0.23 1 calc R U P A 2
C15B C 0.6883(10) 0.0628(7) 0.3073(8) 0.043(2) Uani 0.23 1 d D U P A 2
H15D H 0.662520 0.025969 0.329004 0.065 Uiso 0.23 1 calc R U P A 2
H15E H 0.733258 0.051708 0.269684 0.065 Uiso 0.23 1 calc R U P A 2
H15F H 0.633801 0.086746 0.277874 0.065 Uiso 0.23 1 calc R U P A 2
C16B C 0.8345(8) 0.0662(7) 0.4186(7) 0.035(2) Uani 0.23 1 d D U P A 2
H16D H 0.867550 0.090044 0.464994 0.052 Uiso 0.23 1 calc R U P A 2
H16E H 0.879409 0.060100 0.379256 0.052 Uiso 0.23 1 calc R U P A 2
H16F H 0.815307 0.026746 0.438077 0.052 Uiso 0.23 1 calc R U P A 2

loop_
_atom_site_aniso_label
_atom_site_aniso_U_11
_atom_site_aniso_U_22
_atom_site_aniso_U_33
_atom_site_aniso_U_23
_atom_site_aniso_U_13
_atom_site_aniso_U_12
Fe1 0.01242(16) 0.01796(16) 0.01503(16) -0.00092(10) 0.00585(12) -0.00090(11)
Fe2 0.01262(16) 0.01812(16) 0.01496(16) 0.00064(11) 0.00533(12) -0.00131(11)
P1 0.0173(2) 0.0224(2) 0.0227(3) 0.00590(19) 0.0006(2) -0.00347(19)
P3 0.0137(2) 0.0191(2) 0.0356(3) -0.00021(19) 0.0089(2) 0.00018(18)
P2 0.0298(3) 0.0312(3) 0.0207(3) -0.0071(2) 0.0146(2) -0.0113(2)
P4 0.0271(3) 0.0314(3) 0.0216(3) -0.0034(2) 0.0028(2) 0.0097(2)
N3 0.0186(8) 0.0278(8) 0.0183(8) 0.0030(7) 0.0026(6) 0.0013(7)
N4 0.0216(9) 0.0279(9) 0.0240(9) 0.0038(7) 0.0100(7) 0.0042(7)
N1 0.0218(8) 0.0238(8) 0.0203(8) -0.0032(7) 0.0072(7) -0.0038(7)
N2 0.0230(9) 0.0237(9) 0.0175(8) -0.0026(6) 0.0042(7) 0.0009(7)
C19 0.0139(9) 0.0214(9) 0.0178(9) 0.0024(7) 0.0056(7) -0.0020(7)
C20 0.0146(9) 0.0226(9) 0.0178(9) 0.0015(7) 0.0069(7) 0.0000(7)
C3 0.0177(9) 0.0180(8) 0.0191(9) -0.0032(7) 0.0073(7) -0.0017(7)
C5 0.0188(9) 0.0245(9) 0.0166(9) -0.0025(7) 0.0042(7) -0.0001(8)
C1 0.0145(9) 0.0234(9) 0.0205(9) -0.0060(8) 0.0044(7) -0.0015(8)
C22 0.0162(9) 0.0246(9) 0.0164(9) 0.0032(7) 0.0034(7) -0.0033(8)
C27 0.0191(9) 0.0255(10) 0.0181(9) 0.0041(8) 0.0035(7) -0.0018(8)
C21 0.0122(9) 0.0246(10) 0.0195(9) 0.0045(7) 0.0062(7) -0.0011(7)
C42 0.0185(9) 0.0247(9) 0.0195(9) 0.0047(8) 0.0053(8) 0.0032(8)
C4 0.0173(9) 0.0220(9) 0.0174(9) -0.0030(7) 0.0067(7) -0.0015(8)
C2 0.0176(9) 0.0201(8) 0.0191(9) -0.0032(7) 0.0082(7) -0.0044(8)
C36 0.0168(9) 0.0339(11) 0.0185(9) -0.0008(8) 0.0051(7) -0.0031(9)
C26 0.0238(10) 0.0237(10) 0.0280(10) -0.0042(8) 0.0064(8) -0.0048(9)
C43 0.0343(12) 0.0288(10) 0.0170(9) 0.0023(8) 0.0035(9) 0.0044(10)
C35 0.0223(10) 0.0237(9) 0.0201(9) -0.0032(8) 0.0073(8) -0.0019(8)
C29 0.0196(10) 0.0303(10) 0.0259(10) 0.0032(9) -0.0037(8) -0.0011(9)
C44 0.0409(13) 0.0280(10) 0.0185(10) 0.0038(8) 0.0114(9) 0.0067(10)
C31 0.0158(9) 0.0286(10) 0.0281(11) 0.0087(9) 0.0059(8) 0.0029(8)
C30 0.0347(12) 0.0339(11) 0.0165(9) 0.0035(8) 0.0065(8) -0.0003(10)
C14 0.0213(10) 0.0270(10) 0.0190(9) -0.0006(8) 0.0114(8) 0.0004(8)
C34 0.0258(11) 0.0310(11) 0.0270(11) 0.0098(9) -0.0033(9) -0.0003(9)
C6 0.0142(9) 0.0300(11) 0.0283(11) -0.0097(8) 0.0047(8) -0.0008(8)
C37 0.0197(9) 0.0348(11) 0.0169(9) -0.0002(8) 0.0063(8) 0.0040(9)
C45 0.0181(10) 0.0351(12) 0.0346(12) 0.0033(9) 0.0051(9) 0.0008(9)
C10 0.0234(10) 0.0280(10) 0.0209(9) -0.0020(8) 0.0111(8) -0.0085(9)
C23 0.0199(9) 0.0208(9) 0.0226(10) -0.0021(7) 0.0091(8) -0.0037(8)
C18 0.0139(8) 0.0217(9) 0.0181(9) 0.0006(7) 0.0053(7) -0.0026(8)
C7 0.0231(11) 0.0401(13) 0.0346(12) -0.0029(10) 0.0011(9) 0.0097(10)
C25 0.0200(10) 0.0254(10) 0.0414(12) -0.0059(9) 0.0076(9) 0.0011(9)
C12 0.0301(11) 0.0342(11) 0.0224(10) 0.0063(9) 0.0096(9) -0.0041(10)
C13 0.0384(13) 0.0306(11) 0.0287(11) -0.0012(9) 0.0125(10) -0.0152(11)
C8 0.0181(10) 0.0328(11) 0.0397(13) -0.0156(10) 0.0102(9) -0.0001(9)
C41 0.0421(13) 0.0218(10) 0.0238(11) -0.0051(8) 0.0051(10) 0.0000(10)
C48 0.0174(10) 0.0336(12) 0.0440(13) 0.0100(10) 0.0103(9) 0.0043(9)
C33 0.0289(11) 0.0318(11) 0.0315(12) 0.0081(9) 0.0102(9) 0.0106(10)
C24 0.0457(14) 0.0270(10) 0.0301(12) -0.0052(9) 0.0224(10) -0.0045(10)
C39 0.0268(11) 0.0461(14) 0.0266(11) -0.0083(10) 0.0034(9) -0.0089(11)
C38 0.0373(12) 0.0225(10) 0.0311(11) -0.0073(9) 0.0125(10) -0.0023(10)
C11 0.0276(11) 0.0410(13) 0.0224(10) -0.0064(9) 0.0142(9) -0.0054(10)
C40 0.0350(13) 0.0411(13) 0.0241(11) 0.0003(9) 0.0051(9) 0.0150(11)
C28 0.0274(11) 0.0282(10) 0.0242(10) 0.0083(8) 0.0018(9) -0.0047(9)
C47 0.0634(19) 0.0434(15) 0.0358(14) 0.0022(11) 0.0341(13) 0.0099(14)
C32 0.0165(10) 0.0392(13) 0.0541(16) 0.0188(12) 0.0075(10) 0.0030(10)
C9 0.0167(10) 0.0375(12) 0.0412(13) -0.0136(10) 0.0056(9) -0.0043(9)
C46 0.0500(16) 0.0454(14) 0.0251(12) -0.0044(11) -0.0058(11) 0.0012(13)
C16A 0.0201(14) 0.0405(18) 0.0248(14) -0.0028(13) 0.0128(11) 0.0017(13)
C17A 0.0322(16) 0.0382(16) 0.0227(14) 0.0069(12) 0.0161(13) 0.0050(14)
C15A 0.0372(17) 0.0298(15) 0.0354(17) -0.0110(13) 0.0254(14) -0.0052(14)
C17B 0.046(5) 0.041(5) 0.036(5) 0.005(4) 0.020(4) 0.000(5)
C15B 0.043(5) 0.052(5) 0.038(5) -0.011(5) 0.017(4) -0.006(5)
C16B 0.029(4) 0.049(5) 0.031(4) 0.000(4) 0.022(4) 0.012(4)

loop_
_atom_type_symbol
_atom_type_description
_atom_type_scat_dispersion_real
_atom_type_scat_dispersion_imag
_atom_type_scat_source
C C 0.0181 0.0091 'International Tables Vol C Tables 4.2.6.8 and 6.1.1.4'
H H 0.0000 0.0000 'International Tables Vol C Tables 4.2.6.8 and 6.1.1.4'
Fe Fe -1.1336 3.1974 'International Tables Vol C Tables 4.2.6.8 and 6.1.1.4'
N N 0.0311 0.0180 'International Tables Vol C Tables 4.2.6.8 and 6.1.1.4'
P P 0.2955 0.4335 'International Tables Vol C Tables 4.2.6.8 and 6.1.1.4'

loop_
_exptl_crystal_face_index_h
_exptl_crystal_face_index_k
_exptl_crystal_face_index_l
_exptl_crystal_face_perp_dist
-6 -1 -6 0.0771
6 1 6 0.0780
1 14 0 0.0106
3 -2 9 0.1305
-1 -14 -1 0.0390
-3 3 -9 0.1208
0 -14 1 0.0497
-5 -12 3 0.1198
-1 -9 8 0.1542
-6 -10 -2 0.0928
0 7 -9 0.1375
-3 -3 10 0.1898
-8 -5 2 0.1645
-7 -5 7 0.1927
8 5 -3 0.1693
5 4 -9 0.1973
0 2 -11 0.1555
6 -6 -7 0.2062
-5 6 9 0.1741
-8 6 4 0.1650
6 -11 -1 0.1261
1 -8 -9 0.1569

loop_
_geom_angle_atom_site_label_1
_geom_angle_atom_site_label_2
_geom_angle_atom_site_label_3
_geom_angle
_geom_angle_site_symmetry_1
_geom_angle_site_symmetry_3
_geom_angle_publ_flag
P1 Fe1 Fe2 50.145(16) . . ?
P1 Fe1 P2 55.54(2) . . ?
P3 Fe1 Fe2 50.035(16) . . ?
P3 Fe1 P1 94.14(2) . . ?
P3 Fe1 P2 56.38(2) . . ?
P2 Fe1 Fe2 54.336(16) . . ?
C3 Fe1 Fe2 135.57(6) . . ?
C3 Fe1 P1 93.65(6) . . ?
C3 Fe1 P3 171.79(6) . . ?
C3 Fe1 P2 130.98(6) . . ?
C3 Fe1 C1 66.38(8) . . ?
C3 Fe1 C4 39.51(8) . . ?
C3 Fe1 C2 39.90(8) . . ?
C5 Fe1 Fe2 131.99(6) . . ?
C5 Fe1 P1 149.92(6) . . ?
C5 Fe1 P3 106.25(6) . . ?
C5 Fe1 P2 154.46(6) . . ?
C5 Fe1 C3 65.56(8) . . ?
C5 Fe1 C1 39.87(8) . . ?
C5 Fe1 C4 39.51(8) . . ?
C5 Fe1 C2 67.21(8) . . ?
C1 Fe1 Fe2 156.52(6) . . ?
C1 Fe1 P1 151.36(6) . . ?
C1 Fe1 P3 107.20(6) . . ?
C1 Fe1 P2 122.08(6) . . ?
C4 Fe1 Fe2 121.97(6) . . ?
C4 Fe1 P1 110.78(6) . . ?
C4 Fe1 P3 134.19(6) . . ?
C4 Fe1 P2 165.75(6) . . ?
C4 Fe1 C1 67.33(8) . . ?
C4 Fe1 C2 67.85(8) . . ?
C2 Fe1 Fe2 160.15(6) . . ?
C2 Fe1 P1 111.32(6) . . ?
C2 Fe1 P3 137.86(6) . . ?
C2 Fe1 P2 111.46(6) . . ?
C2 Fe1 C1 40.33(8) . . ?
P1 Fe2 Fe1 49.920(16) . . ?
P1 Fe2 P2 55.46(2) . . ?
P3 Fe2 Fe1 49.909(16) . . ?
P3 Fe2 P1 93.83(2) . . ?
P3 Fe2 P2 56.35(2) . . ?
P2 Fe2 Fe1 54.349(15) . . ?
C19 Fe2 Fe1 132.42(6) . . ?
C19 Fe2 P1 153.24(6) . . ?
C19 Fe2 P3 104.17(6) . . ?
C19 Fe2 P2 151.22(6) . . ?
C19 Fe2 C21 67.02(7) . . ?
C20 Fe2 Fe1 126.36(6) . . ?
C20 Fe2 P1 114.11(6) . . ?
C20 Fe2 P3 135.23(6) . . ?
C20 Fe2 P2 167.49(6) . . ?
C20 Fe2 C19 39.85(8) . . ?
C20 Fe2 C21 38.98(8) . . ?
C22 Fe2 Fe1 160.17(6) . . ?
C22 Fe2 P1 112.21(6) . . ?
C22 Fe2 P3 136.21(6) . . ?
C22 Fe2 P2 110.34(6) . . ?
C22 Fe2 C19 67.30(8) . . ?
C22 Fe2 C20 65.42(8) . . ?
C22 Fe2 C21 38.91(8) . . ?
C22 Fe2 C18 40.59(8) . . ?
C21 Fe2 Fe1 138.12(6) . . ?
C21 Fe2 P1 95.44(6) . . ?
C21 Fe2 P3 170.73(6) . . ?
C21 Fe2 P2 130.37(6) . . ?
C18 Fe2 Fe1 153.80(6) . . ?
C18 Fe2 P1 151.54(6) . . ?
C18 Fe2 P3 104.08(6) . . ?
C18 Fe2 P2 117.88(6) . . ?
C18 Fe2 C19 40.94(8) . . ?
C18 Fe2 C20 67.32(8) . . ?
C18 Fe2 C21 67.51(8) . . ?
Fe1 P1 Fe2 79.94(2) . . ?
P2 P1 Fe1 67.59(2) . . ?
P2 P1 Fe2 67.45(2) . . ?
Fe1 P3 Fe2 80.06(2) . . ?
P2 P3 Fe1 67.10(2) . . ?
P2 P3 Fe2 67.01(2) . . ?
Fe2 P2 Fe1 71.315(18) . . ?
P1 P2 Fe1 56.88(2) . . ?
P1 P2 Fe2 57.09(2) . . ?
P1 P2 P3 95.21(3) . . ?
P3 P2 Fe1 56.52(2) . . ?
P3 P2 Fe2 56.64(2) . . ?
C35 P4 C42 102.65(10) . . ?
C42 N3 C43 110.22(19) . . ?
C42 N3 C45 124.88(19) . . ?
C43 N3 C45 124.83(19) . . ?
C42 N4 C44 110.17(19) . . ?
C42 N4 C48 125.4(2) . . ?
C44 N4 C48 124.4(2) . . ?
C36 N1 C38 124.69(18) . . ?
C35 N1 C36 110.37(19) . . ?
C35 N1 C38 124.81(19) . . ?
C35 N2 C37 110.72(18) . . ?
C35 N2 C41 126.56(18) . . ?
C37 N2 C41 122.40(19) . . ?
C20 C19 Fe2 69.95(11) . . ?
C20 C19 C27 120.58(18) . . ?
C20 C19 C18 106.59(17) . . ?
C27 C19 Fe2 133.51(14) . . ?
C18 C19 Fe2 69.28(11) . . ?
C18 C19 C27 131.98(18) . . ?
Fe2 C20 H20 124.4 . . ?
C19 C20 Fe2 70.20(11) . . ?
C19 C20 H20 124.5 . . ?
C21 C20 Fe2 72.40(12) . . ?
C21 C20 C19 110.91(18) . . ?
C21 C20 H20 124.5 . . ?
Fe1 C3 H3 126.2 . . ?
C4 C3 Fe1 70.41(11) . . ?
C4 C3 H3 124.6 . . ?
C4 C3 C2 110.78(18) . . ?
C2 C3 Fe1 70.39(11) . . ?
C2 C3 H3 124.6 . . ?
Fe1 C5 H5 124.2 . . ?
C1 C5 Fe1 71.88(11) . . ?
C1 C5 H5 124.7 . . ?
C4 C5 Fe1 70.88(11) . . ?
C4 C5 H5 124.7 . . ?
C4 C5 C1 110.69(18) . . ?
C5 C1 Fe1 68.26(11) . . ?
C5 C1 C2 106.21(17) . . ?
C5 C1 C6 120.35(19) . . ?
C2 C1 Fe1 68.85(11) . . ?
C2 C1 C6 132.86(19) . . ?
C6 C1 Fe1 133.78(14) . . ?
Fe2 C22 H22 123.9 . . ?
C21 C22 Fe2 73.06(12) . . ?
C21 C22 H22 124.5 . . ?
C21 C22 C18 111.10(17) . . ?
C18 C22 Fe2 70.16(11) . . ?
C18 C22 H22 124.5 . . ?
C29 C27 C19 114.45(17) . . ?
C29 C27 C30 106.15(18) . . ?
C30 C27 C19 110.12(17) . . ?
C28 C27 C19 109.77(17) . . ?
C28 C27 C29 110.25(18) . . ?
C28 C27 C30 105.69(18) . . ?
C20 C21 Fe2 68.61(11) . . ?
C20 C21 C31 127.02(19) . . ?
C22 C21 Fe2 68.03(11) . . ?
C22 C21 C20 106.04(17) . . ?
C22 C21 C31 126.28(19) . . ?
C31 C21 Fe2 135.00(15) . . ?
N3 C42 P4 122.56(16) . . ?
N4 C42 P4 130.87(17) . . ?
N4 C42 N3 105.74(18) . . ?
C3 C4 Fe1 70.08(11) . . ?
C3 C4 C14 126.78(19) . . ?
C5 C4 Fe1 69.61(11) . . ?
C5 C4 C3 106.05(17) . . ?
C5 C4 C14 126.75(18) . . ?
C14 C4 Fe1 130.57(15) . . ?
C3 C2 Fe1 69.70(11) . . ?
C3 C2 C1 106.18(17) . . ?
C3 C2 C10 119.58(18) . . ?
C1 C2 Fe1 70.81(11) . . ?
C1 C2 C10 133.90(18) . . ?
C10 C2 Fe1 128.82(14) . . ?
N1 C36 C39 121.3(2) . . ?
C37 C36 N1 106.86(18) . . ?
C37 C36 C39 131.6(2) . . ?
H26A C26 H26B 109.5 . . ?
H26A C26 H26C 109.5 . . ?
H26B C26 H26C 109.5 . . ?
C23 C26 H26A 109.5 . . ?
C23 C26 H26B 109.5 . . ?
C23 C26 H26C 109.5 . . ?
N3 C43 C46 121.9(2) . . ?
C44 C43 N3 106.8(2) . . ?
C44 C43 C46 131.3(2) . . ?
N1 C35 P4 120.48(17) . . ?
N2 C35 P4 133.96(16) . . ?
N2 C35 N1 105.33(18) . . ?
C27 C29 H29A 109.5 . . ?
C27 C29 H29B 109.5 . . ?
C27 C29 H29C 109.5 . . ?
H29A C29 H29B 109.5 . . ?
H29A C29 H29C 109.5 . . ?
H29B C29 H29C 109.5 . . ?
N4 C44 C47 121.3(2) . . ?
C43 C44 N4 107.1(2) . . ?
C43 C44 C47 131.6(2) . . ?
C21 C31 C34 111.37(19) . . ?
C21 C31 C33 112.16(18) . . ?
C21 C31 C32 107.24(18) . . ?
C34 C31 C32 108.04(19) . . ?
C33 C31 C34 109.55(19) . . ?
C33 C31 C32 108.3(2) . . ?
C27 C30 H30A 109.5 . . ?
C27 C30 H30B 109.5 . . ?
C27 C30 H30C 109.5 . . ?
H30A C30 H30B 109.5 . . ?
H30A C30 H30C 109.5 . . ?
H30B C30 H30C 109.5 . . ?
C4 C14 C16A 111.56(18) . . ?
C4 C14 C17A 110.6(2) . . ?
C4 C14 C15A 108.45(19) . . ?
C4 C14 C17B 110.3(5) . . ?
C4 C14 C16B 110.1(4) . . ?
C16A C14 C17A 108.6(2) . . ?
C16A C14 C15A 109.0(2) . . ?
C17A C14 C15A 108.5(2) . . ?
C17B C14 C16B 106.6(8) . . ?
C15B C14 C4 108.6(5) . . ?
C15B C14 C17B 110.8(8) . . ?
C15B C14 C16B 110.5(9) . . ?
C31 C34 H34A 109.5 . . ?
C31 C34 H34B 109.5 . . ?
C31 C34 H34C 109.5 . . ?
H34A C34 H34B 109.5 . . ?
H34A C34 H34C 109.5 . . ?
H34B C34 H34C 109.5 . . ?
C7 C6 C1 109.85(18) . . ?
C8 C6 C1 113.31(17) . . ?
C8 C6 C7 105.9(2) . . ?
C8 C6 C9 110.27(19) . . ?
C9 C6 C1 111.16(19) . . ?
C9 C6 C7 106.01(19) . . ?
N2 C37 C40 122.3(2) . . ?
C36 C37 N2 106.69(19) . . ?
C36 C37 C40 131.0(2) . . ?
N3 C45 H45A 109.5 . . ?
N3 C45 H45B 109.5 . . ?
N3 C45 H45C 109.5 . . ?
H45A C45 H45B 109.5 . . ?
H45A C45 H45C 109.5 . . ?
H45B C45 H45C 109.5 . . ?
C2 C10 C12 110.73(17) . . ?
C2 C10 C13 109.27(17) . . ?
C12 C10 C13 106.5(2) . . ?
C11 C10 C2 114.53(19) . . ?
C11 C10 C12 105.82(18) . . ?
C11 C10 C13 109.61(19) . . ?
C26 C23 C24 107.55(18) . . ?
C18 C23 C26 108.38(17) . . ?
C18 C23 C24 109.68(17) . . ?
C25 C23 C26 109.32(18) . . ?
C25 C23 C18 115.38(17) . . ?
C25 C23 C24 106.27(19) . . ?
C19 C18 Fe2 69.79(11) . . ?
C19 C18 C23 135.93(18) . . ?
C22 C18 Fe2 69.25(11) . . ?
C22 C18 C19 105.33(17) . . ?
C22 C18 C23 117.99(17) . . ?
C23 C18 Fe2 132.01(14) . . ?
C6 C7 H7A 109.5 . . ?
C6 C7 H7B 109.5 . . ?
C6 C7 H7C 109.5 . . ?
H7A C7 H7B 109.5 . . ?
H7A C7 H7C 109.5 . . ?
H7B C7 H7C 109.5 . . ?
C23 C25 H25A 109.5 . . ?
C23 C25 H25B 109.5 . . ?
C23 C25 H25C 109.5 . . ?
H25A C25 H25B 109.5 . . ?
H25A C25 H25C 109.5 . . ?
H25B C25 H25C 109.5 . . ?
C10 C12 H12A 109.5 . . ?
C10 C12 H12B 109.5 . . ?
C10 C12 H12C 109.5 . . ?
H12A C12 H12B 109.5 . . ?
H12A C12 H12C 109.5 . . ?
H12B C12 H12C 109.5 . . ?
C10 C13 H13A 109.5 . . ?
C10 C13 H13B 109.5 . . ?
C10 C13 H13C 109.5 . . ?
H13A C13 H13B 109.5 . . ?
H13A C13 H13C 109.5 . . ?
H13B C13 H13C 109.5 . . ?
C6 C8 H8A 109.5 . . ?
C6 C8 H8B 109.5 . . ?
C6 C8 H8C 109.5 . . ?
H8A C8 H8B 109.5 . . ?
H8A C8 H8C 109.5 . . ?
H8B C8 H8C 109.5 . . ?
N2 C41 H41A 109.5 . . ?
N2 C41 H41B 109.5 . . ?
N2 C41 H41C 109.5 . . ?
H41A C41 H41B 109.5 . . ?
H41A C41 H41C 109.5 . . ?
H41B C41 H41C 109.5 . . ?
N4 C48 H48A 109.5 . . ?
N4 C48 H48B 109.5 . . ?
N4 C48 H48C 109.5 . . ?
H48A C48 H48B 109.5 . . ?
H48A C48 H48C 109.5 . . ?
H48B C48 H48C 109.5 . . ?
C31 C33 H33A 109.5 . . ?
C31 C33 H33B 109.5 . . ?
C31 C33 H33C 109.5 . . ?
H33A C33 H33B 109.5 . . ?
H33A C33 H33C 109.5 . . ?
H33B C33 H33C 109.5 . . ?
C23 C24 H24A 109.5 . . ?
C23 C24 H24B 109.5 . . ?
C23 C24 H24C 109.5 . . ?
H24A C24 H24B 109.5 . . ?
H24A C24 H24C 109.5 . . ?
H24B C24 H24C 109.5 . . ?
C36 C39 H39A 109.5 . . ?
C36 C39 H39B 109.5 . . ?
C36 C39 H39C 109.5 . . ?
H39A C39 H39B 109.5 . . ?
H39A C39 H39C 109.5 . . ?
H39B C39 H39C 109.5 . . ?
N1 C38 H38A 109.5 . . ?
N1 C38 H38B 109.5 . . ?
N1 C38 H38C 109.5 . . ?
H38A C38 H38B 109.5 . . ?
H38A C38 H38C 109.5 . . ?
H38B C38 H38C 109.5 . . ?
C10 C11 H11A 109.5 . . ?
C10 C11 H11B 109.5 . . ?
C10 C11 H11C 109.5 . . ?
H11A C11 H11B 109.5 . . ?
H11A C11 H11C 109.5 . . ?
H11B C11 H11C 109.5 . . ?
C37 C40 H40A 109.5 . . ?
C37 C40 H40B 109.5 . . ?
C37 C40 H40C 109.5 . . ?
H40A C40 H40B 109.5 . . ?
H40A C40 H40C 109.5 . . ?
H40B C40 H40C 109.5 . . ?
C27 C28 H28A 109.5 . . ?
C27 C28 H28B 109.5 . . ?
C27 C28 H28C 109.5 . . ?
H28A C28 H28B 109.5 . . ?
H28A C28 H28C 109.5 . . ?
H28B C28 H28C 109.5 . . ?
C44 C47 H47A 109.5 . . ?
C44 C47 H47B 109.5 . . ?
C44 C47 H47C 109.5 . . ?
H47A C47 H47B 109.5 . . ?
H47A C47 H47C 109.5 . . ?
H47B C47 H47C 109.5 . . ?
C31 C32 H32A 109.5 . . ?
C31 C32 H32B 109.5 . . ?
C31 C32 H32C 109.5 . . ?
H32A C32 H32B 109.5 . . ?
H32A C32 H32C 109.5 . . ?
H32B C32 H32C 109.5 . . ?
C6 C9 H9A 109.5 . . ?
C6 C9 H9B 109.5 . . ?
C6 C9 H9C 109.5 . . ?
H9A C9 H9B 109.5 . . ?
H9A C9 H9C 109.5 . . ?
H9B C9 H9C 109.5 . . ?
C43 C46 H46A 109.5 . . ?
C43 C46 H46B 109.5 . . ?
C43 C46 H46C 109.5 . . ?
H46A C46 H46B 109.5 . . ?
H46A C46 H46C 109.5 . . ?
H46B C46 H46C 109.5 . . ?
C14 C16A H16A 109.5 . . ?
C14 C16A H16B 109.5 . . ?
C14 C16A H16C 109.5 . . ?
H16A C16A H16B 109.5 . . ?
H16A C16A H16C 109.5 . . ?
H16B C16A H16C 109.5 . . ?
C14 C17A H17A 109.5 . . ?
C14 C17A H17B 109.5 . . ?
C14 C17A H17C 109.5 . . ?
H17A C17A H17B 109.5 . . ?
H17A C17A H17C 109.5 . . ?
H17B C17A H17C 109.5 . . ?
C14 C15A H15A 109.5 . . ?
C14 C15A H15B 109.5 . . ?
C14 C15A H15C 109.5 . . ?
H15A C15A H15B 109.5 . . ?
H15A C15A H15C 109.5 . . ?
H15B C15A H15C 109.5 . . ?
C14 C17B H17D 109.5 . . ?
C14 C17B H17E 109.5 . . ?
C14 C17B H17F 109.5 . . ?
H17D C17B H17E 109.5 . . ?
H17D C17B H17F 109.5 . . ?
H17E C17B H17F 109.5 . . ?
C14 C15B H15D 109.5 . . ?
C14 C15B H15E 109.5 . . ?
C14 C15B H15F 109.5 . . ?
H15D C15B H15E 109.5 . . ?
H15D C15B H15F 109.5 . . ?
H15E C15B H15F 109.5 . . ?
C14 C16B H16D 109.5 . . ?
C14 C16B H16E 109.5 . . ?
C14 C16B H16F 109.5 . . ?
H16D C16B H16E 109.5 . . ?
H16D C16B H16F 109.5 . . ?
H16E C16B H16F 109.5 . . ?

loop_
_geom_bond_atom_site_label_1
_geom_bond_atom_site_label_2
_geom_bond_distance
_geom_bond_site_symmetry_2
_geom_bond_publ_flag
Fe1 Fe2 2.8236(4) . ?
Fe1 P1 2.1942(6) . ?
Fe1 P3 2.1931(6) . ?
Fe1 P2 2.4221(6) . ?
Fe1 C3 2.096(2) . ?
Fe1 C5 2.084(2) . ?
Fe1 C1 2.132(2) . ?
Fe1 C4 2.1005(19) . ?
Fe1 C2 2.106(2) . ?
Fe2 P1 2.2015(6) . ?
Fe2 P3 2.1971(6) . ?
Fe2 P2 2.4217(6) . ?
Fe2 C19 2.103(2) . ?
Fe2 C20 2.100(2) . ?
Fe2 C22 2.084(2) . ?
Fe2 C21 2.150(2) . ?
Fe2 C18 2.096(2) . ?
P1 P2 2.1601(8) . ?
P3 P2 2.1897(8) . ?
P4 C42 1.802(2) . ?
P4 C35 1.797(2) . ?
N3 C42 1.355(3) . ?
N3 C43 1.391(3) . ?
N3 C45 1.462(3) . ?
N4 C42 1.352(3) . ?
N4 C44 1.391(3) . ?
N4 C48 1.457(3) . ?
N1 C36 1.395(3) . ?
N1 C35 1.358(3) . ?
N1 C38 1.459(3) . ?
N2 C35 1.349(3) . ?
N2 C37 1.396(3) . ?
N2 C41 1.461(3) . ?
C19 C20 1.432(3) . ?
C19 C27 1.545(3) . ?
C19 C18 1.469(3) . ?
C20 H20 0.9500 . ?
C20 C21 1.419(3) . ?
C3 H3 0.9500 . ?
C3 C4 1.418(3) . ?
C3 C2 1.434(3) . ?
C5 H5 0.9500 . ?
C5 C1 1.438(3) . ?
C5 C4 1.414(3) . ?
C1 C2 1.461(3) . ?
C1 C6 1.542(3) . ?
C22 H22 0.9500 . ?
C22 C21 1.412(3) . ?
C22 C18 1.450(3) . ?
C27 C29 1.538(3) . ?
C27 C30 1.538(3) . ?
C27 C28 1.537(3) . ?
C21 C31 1.514(3) . ?
C4 C14 1.517(3) . ?
C2 C10 1.535(3) . ?
C36 C37 1.346(3) . ?
C36 C39 1.489(3) . ?
C26 H26A 0.9800 . ?
C26 H26B 0.9800 . ?
C26 H26C 0.9800 . ?
C26 C23 1.542(3) . ?
C43 C44 1.348(4) . ?
C43 C46 1.488(3) . ?
C29 H29A 0.9800 . ?
C29 H29B 0.9800 . ?
C29 H29C 0.9800 . ?
C44 C47 1.494(3) . ?
C31 C34 1.534(3) . ?
C31 C33 1.528(3) . ?
C31 C32 1.541(3) . ?
C30 H30A 0.9800 . ?
C30 H30B 0.9800 . ?
C30 H30C 0.9800 . ?
C14 C16A 1.526(4) . ?
C14 C17A 1.530(4) . ?
C14 C15A 1.542(4) . ?
C14 C17B 1.518(11) . ?
C14 C15B 1.515(11) . ?
C14 C16B 1.527(10) . ?
C34 H34A 0.9800 . ?
C34 H34B 0.9800 . ?
C34 H34C 0.9800 . ?
C6 C7 1.540(3) . ?
C6 C8 1.532(3) . ?
C6 C9 1.537(3) . ?
C37 C40 1.489(3) . ?
C45 H45A 0.9800 . ?
C45 H45B 0.9800 . ?
C45 H45C 0.9800 . ?
C10 C12 1.535(3) . ?
C10 C13 1.538(3) . ?
C10 C11 1.534(3) . ?
C23 C18 1.532(3) . ?
C23 C25 1.528(3) . ?
C23 C24 1.547(3) . ?
C7 H7A 0.9800 . ?
C7 H7B 0.9800 . ?
C7 H7C 0.9800 . ?
C25 H25A 0.9800 . ?
C25 H25B 0.9800 . ?
C25 H25C 0.9800 . ?
C12 H12A 0.9800 . ?
C12 H12B 0.9800 . ?
C12 H12C 0.9800 . ?
C13 H13A 0.9800 . ?
C13 H13B 0.9800 . ?
C13 H13C 0.9800 . ?
C8 H8A 0.9800 . ?
C8 H8B 0.9800 . ?
C8 H8C 0.9800 . ?
C41 H41A 0.9800 . ?
C41 H41B 0.9800 . ?
C41 H41C 0.9800 . ?
C48 H48A 0.9800 . ?
C48 H48B 0.9800 . ?
C48 H48C 0.9800 . ?
C33 H33A 0.9800 . ?
C33 H33B 0.9800 . ?
C33 H33C 0.9800 . ?
C24 H24A 0.9800 . ?
C24 H24B 0.9800 . ?
C24 H24C 0.9800 . ?
C39 H39A 0.9800 . ?
C39 H39B 0.9800 . ?
C39 H39C 0.9800 . ?
C38 H38A 0.9800 . ?
C38 H38B 0.9800 . ?
C38 H38C 0.9800 . ?
C11 H11A 0.9800 . ?
C11 H11B 0.9800 . ?
C11 H11C 0.9800 . ?
C40 H40A 0.9800 . ?
C40 H40B 0.9800 . ?
C40 H40C 0.9800 . ?
C28 H28A 0.9800 . ?
C28 H28B 0.9800 . ?
C28 H28C 0.9800 . ?
C47 H47A 0.9800 . ?
C47 H47B 0.9800 . ?
C47 H47C 0.9800 . ?
C32 H32A 0.9800 . ?
C32 H32B 0.9800 . ?
C32 H32C 0.9800 . ?
C9 H9A 0.9800 . ?
C9 H9B 0.9800 . ?
C9 H9C 0.9800 . ?
C46 H46A 0.9800 . ?
C46 H46B 0.9800 . ?
C46 H46C 0.9800 . ?
C16A H16A 0.9800 . ?
C16A H16B 0.9800 . ?
C16A H16C 0.9800 . ?
C17A H17A 0.9800 . ?
C17A H17B 0.9800 . ?
C17A H17C 0.9800 . ?
C15A H15A 0.9800 . ?
C15A H15B 0.9800 . ?
C15A H15C 0.9800 . ?
C17B H17D 0.9800 . ?
C17B H17E 0.9800 . ?
C17B H17F 0.9800 . ?
C15B H15D 0.9800 . ?
C15B H15E 0.9800 . ?
C15B H15F 0.9800 . ?
C16B H16D 0.9800 . ?
C16B H16E 0.9800 . ?
C16B H16F 0.9800 . ?

loop_
_geom_torsion_atom_site_label_1
_geom_torsion_atom_site_label_2
_geom_torsion_atom_site_label_3
_geom_torsion_atom_site_label_4
_geom_torsion
_geom_torsion_site_symmetry_1
_geom_torsion_site_symmetry_2
_geom_torsion_site_symmetry_3
_geom_torsion_site_symmetry_4
_geom_torsion_publ_flag
Fe1 C3 C4 C5 -60.67(14) . . . . ?
Fe1 C3 C4 C14 126.4(2) . . . . ?
Fe1 C3 C2 C1 61.82(13) . . . . ?
Fe1 C3 C2 C10 -123.96(17) . . . . ?
Fe1 C5 C1 C2 -58.64(13) . . . . ?
Fe1 C5 C1 C6 129.02(18) . . . . ?
Fe1 C5 C4 C3 60.98(13) . . . . ?
Fe1 C5 C4 C14 -126.0(2) . . . . ?
Fe1 C1 C2 C3 -61.09(13) . . . . ?
Fe1 C1 C2 C10 125.9(2) . . . . ?
Fe1 C1 C6 C7 93.0(2) . . . . ?
Fe1 C1 C6 C8 -25.1(3) . . . . ?
Fe1 C1 C6 C9 -149.97(18) . . . . ?
Fe1 C4 C14 C16A 40.1(3) . . . . ?
Fe1 C4 C14 C17A -81.0(3) . . . . ?
Fe1 C4 C14 C15A 160.1(2) . . . . ?
Fe1 C4 C14 C17B -42.2(6) . . . . ?
Fe1 C4 C14 C15B -163.8(7) . . . . ?
Fe1 C4 C14 C16B 75.1(7) . . . . ?
Fe1 C2 C10 C12 -54.7(3) . . . . ?
Fe1 C2 C10 C13 -171.79(17) . . . . ?
Fe1 C2 C10 C11 64.8(2) . . . . ?
Fe2 C19 C20 C21 -61.22(15) . . . . ?
Fe2 C19 C27 C29 32.7(3) . . . . ?
Fe2 C19 C27 C30 -86.8(2) . . . . ?
Fe2 C19 C27 C28 157.23(17) . . . . ?
Fe2 C19 C18 C22 60.51(13) . . . . ?
Fe2 C19 C18 C23 -130.2(2) . . . . ?
Fe2 C20 C21 C22 -57.95(14) . . . . ?
Fe2 C20 C21 C31 131.0(2) . . . . ?
Fe2 C22 C21 C20 58.32(14) . . . . ?
Fe2 C22 C21 C31 -130.5(2) . . . . ?
Fe2 C22 C18 C19 -60.86(13) . . . . ?
Fe2 C22 C18 C23 127.52(17) . . . . ?
Fe2 C21 C31 C34 -61.8(3) . . . . ?
Fe2 C21 C31 C33 61.4(3) . . . . ?
Fe2 C21 C31 C32 -179.81(18) . . . . ?
N3 C43 C44 N4 -0.7(2) . . . . ?
N3 C43 C44 C47 -178.4(3) . . . . ?
N1 C36 C37 N2 -1.8(2) . . . . ?
N1 C36 C37 C40 179.7(2) . . . . ?
C19 C20 C21 Fe2 59.90(14) . . . . ?
C19 C20 C21 C22 1.9(2) . . . . ?
C19 C20 C21 C31 -169.1(2) . . . . ?
C20 C19 C27 C29 123.3(2) . . . . ?
C20 C19 C27 C30 3.9(3) . . . . ?
C20 C19 C27 C28 -112.1(2) . . . . ?
C20 C19 C18 Fe2 -60.32(13) . . . . ?
C20 C19 C18 C22 0.2(2) . . . . ?
C20 C19 C18 C23 169.5(2) . . . . ?
C20 C21 C31 C34 -158.0(2) . . . . ?
C20 C21 C31 C33 -34.8(3) . . . . ?
C20 C21 C31 C32 84.0(3) . . . . ?
C3 C4 C14 C16A -54.5(3) . . . . ?
C3 C4 C14 C17A -175.6(2) . . . . ?
C3 C4 C14 C15A 65.5(3) . . . . ?
C3 C4 C14 C17B -136.8(6) . . . . ?
C3 C4 C14 C15B 101.6(7) . . . . ?
C3 C4 C14 C16B -19.5(7) . . . . ?
C3 C2 C10 C12 32.1(3) . . . . ?
C3 C2 C10 C13 -85.0(2) . . . . ?
C3 C2 C10 C11 151.65(19) . . . . ?
C5 C1 C2 Fe1 58.26(13) . . . . ?
C5 C1 C2 C3 -2.8(2) . . . . ?
C5 C1 C2 C10 -175.8(2) . . . . ?
C5 C1 C6 C7 4.9(3) . . . . ?
C5 C1 C6 C8 -113.2(2) . . . . ?
C5 C1 C6 C9 122.0(2) . . . . ?
C5 C4 C14 C16A 133.9(2) . . . . ?
C5 C4 C14 C17A 12.9(3) . . . . ?
C5 C4 C14 C15A -106.0(3) . . . . ?
C5 C4 C14 C17B 51.6(6) . . . . ?
C5 C4 C14 C15B -70.0(8) . . . . ?
C5 C4 C14 C16B 168.9(7) . . . . ?
C1 C5 C4 Fe1 -61.13(14) . . . . ?
C1 C5 C4 C3 -0.1(2) . . . . ?
C1 C5 C4 C14 172.83(19) . . . . ?
C1 C2 C10 C12 -155.6(2) . . . . ?
C1 C2 C10 C13 87.3(3) . . . . ?
C1 C2 C10 C11 -36.1(3) . . . . ?
C22 C21 C31 C34 32.6(3) . . . . ?
C22 C21 C31 C33 155.8(2) . . . . ?
C22 C21 C31 C32 -85.4(3) . . . . ?
C27 C19 C20 Fe2 -129.47(18) . . . . ?
C27 C19 C20 C21 169.31(18) . . . . ?
C27 C19 C18 Fe2 130.5(2) . . . . ?
C27 C19 C18 C22 -169.0(2) . . . . ?
C27 C19 C18 C23 0.4(4) . . . . ?
C21 C22 C18 Fe2 61.88(14) . . . . ?
C21 C22 C18 C19 1.0(2) . . . . ?
C21 C22 C18 C23 -170.59(17) . . . . ?
C42 P4 C35 N1 156.66(17) . . . . ?
C42 P4 C35 N2 -29.8(2) . . . . ?
C42 N3 C43 C44 0.8(2) . . . . ?
C42 N3 C43 C46 -179.9(2) . . . . ?
C42 N4 C44 C43 0.4(3) . . . . ?
C42 N4 C44 C47 178.4(2) . . . . ?
C4 C3 C2 Fe1 -58.94(14) . . . . ?
C4 C3 C2 C1 2.9(2) . . . . ?
C4 C3 C2 C10 177.10(17) . . . . ?
C4 C5 C1 Fe1 60.53(14) . . . . ?
C4 C5 C1 C2 1.9(2) . . . . ?
C4 C5 C1 C6 -170.45(18) . . . . ?
C2 C3 C4 Fe1 58.94(14) . . . . ?
C2 C3 C4 C5 -1.7(2) . . . . ?
C2 C3 C4 C14 -174.70(19) . . . . ?
C2 C1 C6 C7 -165.0(2) . . . . ?
C2 C1 C6 C8 76.8(3) . . . . ?
C2 C1 C6 C9 -48.0(3) . . . . ?
C36 N1 C35 P4 174.79(15) . . . . ?
C36 N1 C35 N2 -0.4(2) . . . . ?
C26 C23 C18 Fe2 164.24(15) . . . . ?
C26 C23 C18 C19 -90.6(3) . . . . ?
C26 C23 C18 C22 77.7(2) . . . . ?
C43 N3 C42 P4 170.15(15) . . . . ?
C43 N3 C42 N4 -0.5(2) . . . . ?
C35 P4 C42 N3 136.11(18) . . . . ?
C35 P4 C42 N4 -55.8(2) . . . . ?
C35 N1 C36 C37 1.4(2) . . . . ?
C35 N1 C36 C39 -174.3(2) . . . . ?
C35 N2 C37 C36 1.6(2) . . . . ?
C35 N2 C37 C40 -179.7(2) . . . . ?
C44 N4 C42 P4 -169.52(17) . . . . ?
C44 N4 C42 N3 0.0(2) . . . . ?
C6 C1 C2 Fe1 -130.8(2) . . . . ?
C6 C1 C2 C3 168.1(2) . . . . ?
C6 C1 C2 C10 -4.9(4) . . . . ?
C37 N2 C35 P4 -175.00(18) . . . . ?
C37 N2 C35 N1 -0.7(2) . . . . ?
C45 N3 C42 P4 -7.1(3) . . . . ?
C45 N3 C42 N4 -177.7(2) . . . . ?
C45 N3 C43 C44 178.0(2) . . . . ?
C45 N3 C43 C46 -2.7(3) . . . . ?
C18 C19 C20 Fe2 59.88(13) . . . . ?
C18 C19 C20 C21 -1.3(2) . . . . ?
C18 C19 C27 C29 -68.8(3) . . . . ?
C18 C19 C27 C30 171.8(2) . . . . ?
C18 C19 C27 C28 55.8(3) . . . . ?
C18 C22 C21 Fe2 -60.14(14) . . . . ?
C18 C22 C21 C20 -1.8(2) . . . . ?
C18 C22 C21 C31 169.34(19) . . . . ?
C25 C23 C18 Fe2 -72.8(2) . . . . ?
C25 C23 C18 C19 32.3(3) . . . . ?
C25 C23 C18 C22 -159.33(19) . . . . ?
C41 N2 C35 P4 -1.5(4) . . . . ?
C41 N2 C35 N1 172.8(2) . . . . ?
C41 N2 C37 C36 -172.2(2) . . . . ?
C41 N2 C37 C40 6.5(3) . . . . ?
C48 N4 C42 P4 12.1(3) . . . . ?
C48 N4 C42 N3 -178.36(19) . . . . ?
C48 N4 C44 C43 178.9(2) . . . . ?
C48 N4 C44 C47 -3.2(3) . . . . ?
C24 C23 C18 Fe2 47.1(3) . . . . ?
C24 C23 C18 C19 152.3(2) . . . . ?
C24 C23 C18 C22 -39.4(2) . . . . ?
C39 C36 C37 N2 173.3(2) . . . . ?
C39 C36 C37 C40 -5.2(4) . . . . ?
C38 N1 C36 C37 177.5(2) . . . . ?
C38 N1 C36 C39 1.8(3) . . . . ?
C38 N1 C35 P4 -1.2(3) . . . . ?
C38 N1 C35 N2 -176.5(2) . . . . ?
C46 C43 C44 N4 -179.9(2) . . . . ?
C46 C43 C44 C47 2.4(5) . . . . ?
